data_4508158
loop_
_publ_author_name
'Lee, Jangmi'
'Park, Suzie'
'Yoon, Seon-Joo'
'Jung, Yong Woo'
'Byun, Youngjoo'
'Yuk, Soon Hong'
'Jeon, Min Keyong'
'Kang, Sung Kwon'
'Lee, Eun Hee'

_publ_section_title
;
 Multicomponent System of NPS-1034, an Orally Administered Lung Cancer
 Drug Candidate, with Sulfonic Acids and Solid State Characterization
;
_journal_issue 9
_journal_name_full 'Crystal Growth &amp; Design'
_journal_page_first 3958
_journal_paper_doi 10.1021/cg400651f
_journal_volume 13
_journal_year 2013
_chemical_formula_moiety 'C31 H24 F2 N5 O3, 0.5(C2 H4 O6 S2)'
_chemical_formula_sum 'C32 H26 F2 N5 O6 S'
_chemical_formula_weight 646.64
_chemical_name_systematic
;
 ?
;
_space_group_IT_number 2
_symmetry_cell_setting triclinic
_symmetry_space_group_name_Hall '-P 1'
_symmetry_space_group_name_H-M 'P -1'
_atom_sites_solution_hydrogens geom
_atom_sites_solution_primary direct
_atom_sites_solution_secondary difmap
_audit_creation_method SHELXL-97
_cell_angle_alpha 104.625(2)
_cell_angle_beta 100.492(5)
_cell_angle_gamma 93.696(4)
_cell_formula_units_Z 2
_cell_length_a 8.9432(3)
_cell_length_b 12.1904(4)
_cell_length_c 18.6492(7)
_cell_measurement_reflns_used 3799
_cell_measurement_temperature 173(2)
_cell_measurement_theta_max 20.22
_cell_measurement_theta_min 2.31
_cell_volume 1921.31(12)
_computing_cell_refinement 'SAINT (Bruker, 2002)'
_computing_data_collection 'SMART (Bruker, 2002)'
_computing_data_reduction SAINT
_computing_molecular_graphics 'Ortep-3 for Windows (Farrugia, 1997)'
_computing_publication_material 'WinGX publication routines (Farrugia, 1999)'
_computing_structure_refinement 'SHELXL97 (Sheldrick, 2008)'
_computing_structure_solution 'SHELXS97 (Sheldrick, 2008)'
_diffrn_ambient_temperature 173(2)
_diffrn_measured_fraction_theta_full 0.988
_diffrn_measured_fraction_theta_max 0.988
_diffrn_measurement_device_type 'Bruker SMART CCD area-detector'
_diffrn_measurement_method '\f and \w scans'
_diffrn_radiation_monochromator graphite
_diffrn_radiation_source 'fine-focus sealed tube'
_diffrn_radiation_type MoK\a
_diffrn_radiation_wavelength 0.71073
_diffrn_reflns_av_R_equivalents 0.0724
_diffrn_reflns_av_sigmaI/netI 0.0753
_diffrn_reflns_limit_h_max 11
_diffrn_reflns_limit_h_min -11
_diffrn_reflns_limit_k_max 16
_diffrn_reflns_limit_k_min -16
_diffrn_reflns_limit_l_max 24
_diffrn_reflns_limit_l_min -24
_diffrn_reflns_number 42681
_diffrn_reflns_theta_full 28.34
_diffrn_reflns_theta_max 28.34
_diffrn_reflns_theta_min 1.15
_exptl_absorpt_coefficient_mu 0.137
_exptl_absorpt_correction_T_max 0.975
_exptl_absorpt_correction_T_min 0.969
_exptl_absorpt_correction_type multi-scan
_exptl_absorpt_process_details 'SADABS (Bruker, 2002)'
_exptl_crystal_colour colourless
_exptl_crystal_density_diffrn 1.118
_exptl_crystal_density_method 'not measured'
_exptl_crystal_description block
_exptl_crystal_F_000 670
_exptl_crystal_size_max 0.22
_exptl_crystal_size_mid 0.21
_exptl_crystal_size_min 0.18
_platon_squeeze_details
;
;
_refine_diff_density_max 1.485
_refine_diff_density_min -0.393
_refine_diff_density_rms 0.080
_refine_ls_extinction_method none
_refine_ls_goodness_of_fit_ref 0.965
_refine_ls_hydrogen_treatment mixed
_refine_ls_matrix_type full
_refine_ls_number_parameters 421
_refine_ls_number_reflns 9460
_refine_ls_number_restraints 0
_refine_ls_restrained_S_all 0.965
_refine_ls_R_factor_all 0.1203
_refine_ls_R_factor_gt 0.0712
_refine_ls_shift/su_max 0.000
_refine_ls_shift/su_mean 0.000
_refine_ls_structure_factor_coef Fsqd
_refine_ls_weighting_details 'calc w=1/[\s^2^(Fo^2^)+(0.1215P)^2^] where P=(Fo^2^+2Fc^2^)/3'
_refine_ls_weighting_scheme calc
_refine_ls_wR_factor_gt 0.1916
_refine_ls_wR_factor_ref 0.2118
_reflns_number_gt 5180
_reflns_number_total 9460
_reflns_threshold_expression I>2\s(I)
_cod_data_source_file cg400651f_si_003.cif
_cod_data_source_block cnu1056
_cod_original_sg_symbol_H-M P-1
_cod_database_code 4508158

loop_
_symmetry_equiv_pos_as_xyz
'x, y, z'
'-x, -y, -z'

loop_
_atom_site_label
_atom_site_type_symbol
_atom_site_fract_x
_atom_site_fract_y
_atom_site_fract_z
_atom_site_U_iso_or_equiv
_atom_site_adp_type
_atom_site_occupancy
_atom_site_symmetry_multiplicity
_atom_site_calc_flag
_atom_site_refinement_flags
C1 C 0.2155(3) -0.0585(2) 0.57526(15) 0.0371(6) Uani 1 1 d .
H1 H 0.1096 -0.0749 0.5657 0.045 Uiso 1 1 calc R
C2 C 0.3078(4) -0.1408(3) 0.58842(17) 0.0429(7) Uani 1 1 d .
H2 H 0.2635 -0.2123 0.5879 0.051 Uiso 1 1 calc R
C3 C 0.4659(4) -0.1179(3) 0.60242(18) 0.0467(8) Uani 1 1 d .
H3 H 0.5276 -0.1732 0.6122 0.056 Uiso 1 1 calc R
C4 C 0.5309(3) -0.0132(3) 0.60182(18) 0.0481(8) Uani 1 1 d .
H4 H 0.6368 0.0019 0.6101 0.058 Uiso 1 1 calc R
C5 C 0.4395(3) 0.0701(3) 0.58903(18) 0.0438(7) Uani 1 1 d .
H5 H 0.4845 0.1410 0.5889 0.053 Uiso 1 1 calc R
C6 C 0.2800(3) 0.0486(2) 0.57628(15) 0.0347(6) Uani 1 1 d .
C7 C 0.1854(3) 0.1393(2) 0.56207(16) 0.0357(6) Uani 1 1 d .
C8 C 0.2041(3) 0.2050(2) 0.51435(17) 0.0391(7) Uani 1 1 d .
H8 H 0.2766 0.1976 0.4840 0.047 Uiso 1 1 calc R
N9 N 0.0997(3) 0.2841(2) 0.51754(14) 0.0388(6) Uani 1 1 d .
H9 H 0.0907 0.3333 0.4916 0.047 Uiso 1 1 calc R
C10 C 0.0153(3) 0.2713(2) 0.56760(16) 0.0360(6) Uani 1 1 d .
C11 C 0.0602(3) 0.1801(2) 0.59783(16) 0.0351(6) Uani 1 1 d .
C12 C -0.0113(3) 0.1558(2) 0.65159(17) 0.0410(7) Uani 1 1 d .
C13 C -0.1292(4) 0.2198(3) 0.67377(19) 0.0482(8) Uani 1 1 d .
H13 H -0.1800 0.2034 0.7098 0.058 Uiso 1 1 calc R
C14 C -0.1679(3) 0.3063(3) 0.64162(17) 0.0433(7) Uani 1 1 d .
H14 H -0.2457 0.3481 0.6564 0.052 Uiso 1 1 calc R
N15 N -0.0979(3) 0.3321(2) 0.59022(15) 0.0410(6) Uani 1 1 d .
H15 H -0.102(4) 0.383(3) 0.577(2) 0.054(12) Uiso 1 1 d .
O16 O 0.0359(3) 0.07186(19) 0.68322(12) 0.0534(6) Uani 1 1 d .
C17 C -0.0165(4) 0.0606(3) 0.74744(17) 0.0467(8) Uani 1 1 d .
C19 C -0.0050(4) 0.1325(3) 0.88145(18) 0.0450(7) Uani 1 1 d .
H19 H 0.0347 0.1874 0.9269 0.054 Uiso 1 1 calc R
C20 C -0.1092(3) 0.0432(3) 0.87896(17) 0.0399(7) Uani 1 1 d .
C21 C -0.1641(3) -0.0409(3) 0.80943(17) 0.0420(7) Uani 1 1 d .
H21 H -0.2316 -0.1035 0.8073 0.050 Uiso 1 1 calc R
C18 C 0.0406(4) 0.1399(3) 0.8153(2) 0.0536(9) Uani 1 1 d .
C22 C -0.1170(4) -0.0297(3) 0.74484(19) 0.0468(8) Uani 1 1 d .
H22 H -0.1545 -0.0845 0.6991 0.056 Uiso 1 1 calc R
F23 F 0.1428(3) 0.2230(2) 0.81689(14) 0.0829(7) Uani 1 1 d .
N24 N -0.1549(3) 0.0420(2) 0.94596(14) 0.0426(6) Uani 1 1 d .
H24 H -0.1153 0.0990 0.9840 0.051 Uiso 1 1 calc R
C25 C -0.2531(3) -0.0359(3) 0.96079(16) 0.0392(7) Uani 1 1 d .
O26 O -0.3153(3) -0.1243(2) 0.91443(12) 0.0537(6) Uani 1 1 d .
C27 C -0.2778(3) -0.0020(2) 1.03848(16) 0.0383(7) Uani 1 1 d .
C28 C -0.2117(3) 0.1034(3) 1.09280(17) 0.0400(7) Uani 1 1 d .
N29 N -0.2624(3) 0.1002(2) 1.15855(14) 0.0417(6) Uani 1 1 d .
N30 N -0.3655(3) 0.0036(2) 1.14323(14) 0.0407(6) Uani 1 1 d .
C31 C -0.3693(3) -0.0597(3) 1.07249(17) 0.0389(7) Uani 1 1 d .
O32 O -0.1266(3) 0.18464(19) 1.08785(12) 0.0502(5) Uani 1 1 d .
C33 C -0.4151(4) -0.0327(3) 1.20467(19) 0.0518(8) Uani 1 1 d .
H33A H -0.4541 -0.1121 1.1873 0.078 Uiso 1 1 calc R
H33B H -0.4941 0.0113 1.2208 0.078 Uiso 1 1 calc R
H33C H -0.3298 -0.0211 1.2464 0.078 Uiso 1 1 calc R
C34 C -0.4584(4) -0.1745(3) 1.04124(19) 0.0511(8) Uani 1 1 d .
H34A H -0.4292 -0.2213 1.0747 0.077 Uiso 1 1 calc R
H34B H -0.4377 -0.2093 0.9923 0.077 Uiso 1 1 calc R
H34C H -0.5657 -0.1671 1.0365 0.077 Uiso 1 1 calc R
C35 C -0.2681(3) 0.2004(3) 1.21709(16) 0.0397(7) Uani 1 1 d .
C36 C -0.4050(3) 0.2445(3) 1.22428(17) 0.0466(8) Uani 1 1 d .
H36 H -0.4960 0.2069 1.1923 0.056 Uiso 1 1 calc R
C37 C -0.4058(4) 0.3442(3) 1.27888(18) 0.0504(8) Uani 1 1 d .
H37 H -0.4973 0.3733 1.2858 0.060 Uiso 1 1 calc R
C38 C -0.2703(4) 0.3991(3) 1.32246(17) 0.0479(8) Uani 1 1 d .
C39 C -0.1327(4) 0.3574(3) 1.31766(18) 0.0512(8) Uani 1 1 d .
H39 H -0.0422 0.3964 1.3494 0.061 Uiso 1 1 calc R
C40 C -0.1325(3) 0.2558(3) 1.26420(18) 0.0472(8) Uani 1 1 d .
H40 H -0.0411 0.2248 1.2599 0.057 Uiso 1 1 calc R
F41 F -0.2698(2) 0.50073(17) 1.37434(11) 0.0694(6) Uani 1 1 d .
C42 C 0.4696(3) 0.4381(2) 0.48115(16) 0.0352(6) Uani 1 1 d .
H42A H 0.4489 0.4012 0.5193 0.042 Uiso 1 1 calc R
H42B H 0.5469 0.3998 0.4574 0.042 Uiso 1 1 calc R
S43 S 0.29898(7) 0.42361(6) 0.41162(4) 0.0341(2) Uani 1 1 d .
O44 O 0.18467(19) 0.47555(16) 0.45358(11) 0.0366(5) Uani 1 1 d .
O45 O 0.2576(2) 0.30264(17) 0.37829(12) 0.0455(5) Uani 1 1 d .
O46 O 0.3347(2) 0.48658(17) 0.35971(11) 0.0434(5) Uani 1 1 d .

loop_
_atom_site_aniso_label
_atom_site_aniso_U_11
_atom_site_aniso_U_22
_atom_site_aniso_U_33
_atom_site_aniso_U_23
_atom_site_aniso_U_13
_atom_site_aniso_U_12
C1 0.0416(15) 0.0347(16) 0.0354(15) 0.0094(12) 0.0073(12) 0.0096(12)
C2 0.0522(17) 0.0345(16) 0.0474(18) 0.0148(14) 0.0154(14) 0.0149(13)
C3 0.0502(17) 0.050(2) 0.0470(18) 0.0182(15) 0.0133(14) 0.0283(15)
C4 0.0377(15) 0.055(2) 0.055(2) 0.0185(16) 0.0091(14) 0.0156(14)
C5 0.0384(15) 0.0426(18) 0.0547(19) 0.0198(15) 0.0088(14) 0.0116(13)
C6 0.0350(14) 0.0374(16) 0.0339(15) 0.0113(12) 0.0076(11) 0.0110(12)
C7 0.0319(13) 0.0324(15) 0.0401(16) 0.0075(12) 0.0023(11) 0.0074(11)
C8 0.0354(14) 0.0369(16) 0.0470(17) 0.0142(14) 0.0086(12) 0.0076(12)
N9 0.0411(13) 0.0341(13) 0.0443(14) 0.0166(11) 0.0061(11) 0.0099(10)
C10 0.0354(14) 0.0338(16) 0.0367(15) 0.0091(12) 0.0026(12) 0.0049(12)
C11 0.0350(13) 0.0286(15) 0.0393(16) 0.0076(12) 0.0020(12) 0.0081(11)
C12 0.0463(16) 0.0409(17) 0.0418(17) 0.0172(14) 0.0104(13) 0.0204(13)
C13 0.0529(18) 0.0496(19) 0.0535(19) 0.0215(16) 0.0222(15) 0.0260(15)
C14 0.0485(17) 0.0416(18) 0.0461(18) 0.0142(14) 0.0163(14) 0.0228(14)
N15 0.0447(14) 0.0320(15) 0.0464(16) 0.0122(12) 0.0037(12) 0.0147(11)
O16 0.0670(14) 0.0644(15) 0.0508(13) 0.0342(12) 0.0297(11) 0.0408(12)
C17 0.0507(17) 0.063(2) 0.0369(17) 0.0214(16) 0.0140(14) 0.0344(16)
C19 0.0501(17) 0.0458(19) 0.0391(17) 0.0125(14) 0.0056(14) 0.0118(15)
C20 0.0373(14) 0.0469(18) 0.0414(17) 0.0167(14) 0.0120(12) 0.0175(13)
C21 0.0448(16) 0.0428(18) 0.0401(17) 0.0111(14) 0.0090(13) 0.0160(13)
C18 0.0468(18) 0.055(2) 0.069(2) 0.0319(19) 0.0155(17) 0.0097(16)
C22 0.0464(17) 0.054(2) 0.0515(19) 0.0264(16) 0.0146(14) 0.0266(15)
F23 0.0933(17) 0.0727(16) 0.0791(16) 0.0154(13) 0.0209(13) -0.0049(13)
N24 0.0443(13) 0.0466(15) 0.0342(13) 0.0059(11) 0.0076(11) 0.0072(12)
C25 0.0396(15) 0.0416(18) 0.0356(16) 0.0075(14) 0.0069(13) 0.0135(13)
O26 0.0570(13) 0.0590(15) 0.0363(12) 0.0012(11) 0.0066(10) -0.0018(11)
C27 0.0352(14) 0.0384(16) 0.0399(16) 0.0087(13) 0.0048(12) 0.0108(12)
C28 0.0369(14) 0.0429(18) 0.0393(17) 0.0078(14) 0.0089(12) 0.0091(13)
N29 0.0451(13) 0.0391(14) 0.0398(14) 0.0055(11) 0.0125(11) 0.0068(11)
N30 0.0407(13) 0.0421(15) 0.0382(14) 0.0071(11) 0.0096(11) 0.0076(11)
C31 0.0316(13) 0.0429(17) 0.0428(17) 0.0120(14) 0.0062(12) 0.0112(12)
O32 0.0567(13) 0.0460(13) 0.0447(13) 0.0036(10) 0.0172(10) -0.0023(11)
C33 0.0522(18) 0.055(2) 0.053(2) 0.0147(16) 0.0212(16) 0.0095(15)
C34 0.0515(18) 0.049(2) 0.0502(19) 0.0094(16) 0.0098(15) 0.0016(15)
C35 0.0393(15) 0.0437(17) 0.0354(16) 0.0061(13) 0.0112(12) 0.0084(13)
C36 0.0341(15) 0.056(2) 0.0403(17) -0.0015(15) 0.0039(13) 0.0070(14)
C37 0.0413(16) 0.058(2) 0.0447(18) -0.0028(16) 0.0099(14) 0.0157(15)
C38 0.0530(18) 0.0469(19) 0.0363(17) -0.0031(14) 0.0118(14) 0.0028(15)
C39 0.0387(16) 0.057(2) 0.0471(19) 0.0027(16) -0.0015(14) 0.0046(14)
C40 0.0358(15) 0.0512(19) 0.0497(19) 0.0062(15) 0.0039(13) 0.0127(13)
F41 0.0676(13) 0.0641(13) 0.0566(12) -0.0199(10) 0.0134(10) 0.0078(10)
C42 0.0292(13) 0.0348(15) 0.0459(16) 0.0188(13) 0.0045(11) 0.0121(11)
S43 0.0296(3) 0.0364(4) 0.0393(4) 0.0127(3) 0.0073(3) 0.0138(3)
O44 0.0275(9) 0.0395(11) 0.0461(11) 0.0139(9) 0.0093(8) 0.0139(8)
O45 0.0432(11) 0.0384(12) 0.0494(12) 0.0057(10) 0.0017(9) 0.0116(9)
O46 0.0433(11) 0.0522(13) 0.0459(12) 0.0215(10) 0.0184(9) 0.0254(9)

loop_
_atom_type_symbol
_atom_type_description
_atom_type_scat_dispersion_real
_atom_type_scat_dispersion_imag
_atom_type_scat_source
C C 0.0033 0.0016 'International Tables Vol C Tables 4.2.6.8 and 6.1.1.4'
H H 0.0000 0.0000 'International Tables Vol C Tables 4.2.6.8 and 6.1.1.4'
N N 0.0061 0.0033 'International Tables Vol C Tables 4.2.6.8 and 6.1.1.4'
O O 0.0106 0.0060 'International Tables Vol C Tables 4.2.6.8 and 6.1.1.4'
F F 0.0171 0.0103 'International Tables Vol C Tables 4.2.6.8 and 6.1.1.4'
S S 0.1246 0.1234 'International Tables Vol C Tables 4.2.6.8 and 6.1.1.4'

loop_
_geom_angle_atom_site_label_1
_geom_angle_atom_site_label_2
_geom_angle_atom_site_label_3
_geom_angle
_geom_angle_site_symmetry_1
C2 C1 C6 120.3(3) .
C2 C1 H1 119.8 .
C6 C1 H1 119.8 .
C1 C2 C3 120.5(3) .
C1 C2 H2 119.7 .
C3 C2 H2 119.7 .
C4 C3 C2 119.6(3) .
C4 C3 H3 120.2 .
C2 C3 H3 120.2 .
C3 C4 C5 120.3(3) .
C3 C4 H4 119.9 .
C5 C4 H4 119.9 .
C4 C5 C6 120.6(3) .
C4 C5 H5 119.7 .
C6 C5 H5 119.7 .
C1 C6 C5 118.6(2) .
C1 C6 C7 122.1(2) .
C5 C6 C7 119.2(3) .
C8 C7 C11 106.2(2) .
C8 C7 C6 125.9(3) .
C11 C7 C6 127.8(3) .
C7 C8 N9 110.3(3) .
C7 C8 H8 124.9 .
N9 C8 H8 124.9 .
C10 N9 C8 108.6(2) .
C10 N9 H9 125.7 .
C8 N9 H9 125.7 .
N9 C10 N15 128.9(3) .
N9 C10 C11 109.8(2) .
N15 C10 C11 121.2(3) .
C12 C11 C10 118.3(2) .
C12 C11 C7 136.5(2) .
C10 C11 C7 105.1(2) .
O16 C12 C11 118.6(2) .
O16 C12 C13 122.0(3) .
C11 C12 C13 119.3(3) .
C14 C13 C12 119.3(3) .
C14 C13 H13 120.4 .
C12 C13 H13 120.4 .
N15 C14 C13 122.1(3) .
N15 C14 H14 119.0 .
C13 C14 H14 119.0 .
C14 N15 C10 119.7(3) .
C14 N15 H15 127(3) .
C10 N15 H15 112(3) .
C12 O16 C17 118.7(2) .
C22 C17 C18 119.5(3) .
C22 C17 O16 121.6(3) .
C18 C17 O16 118.9(3) .
C20 C19 C18 119.2(3) .
C20 C19 H19 120.4 .
C18 C19 H19 120.4 .
C19 C20 N24 116.9(3) .
C19 C20 C21 119.1(3) .
N24 C20 C21 124.0(3) .
C22 C21 C20 119.8(3) .
C22 C21 H21 120.1 .
C20 C21 H21 120.1 .
F23 C18 C17 118.2(3) .
F23 C18 C19 120.1(3) .
C17 C18 C19 121.7(3) .
C17 C22 C21 120.7(3) .
C17 C22 H22 119.7 .
C21 C22 H22 119.7 .
C25 N24 C20 129.9(3) .
C25 N24 H24 115.0 .
C20 N24 H24 115.0 .
O26 C25 N24 124.1(3) .
O26 C25 C27 123.1(3) .
N24 C25 C27 112.8(3) .
C31 C27 C28 107.5(3) .
C31 C27 C25 128.3(3) .
C28 C27 C25 124.2(3) .
O32 C28 N29 123.4(3) .
O32 C28 C27 131.3(3) .
N29 C28 C27 105.3(3) .
N30 N29 C28 108.8(2) .
N30 N29 C35 121.8(2) .
C28 N29 C35 123.1(3) .
C31 N30 N29 108.8(2) .
C31 N30 C33 127.9(3) .
N29 N30 C33 120.5(2) .
N30 C31 C27 109.2(3) .
N30 C31 C34 122.1(3) .
C27 C31 C34 128.7(3) .
N30 C33 H33A 109.5 .
N30 C33 H33B 109.5 .
H33A C33 H33B 109.5 .
N30 C33 H33C 109.5 .
H33A C33 H33C 109.5 .
H33B C33 H33C 109.5 .
C31 C34 H34A 109.5 .
C31 C34 H34B 109.5 .
H34A C34 H34B 109.5 .
C31 C34 H34C 109.5 .
H34A C34 H34C 109.5 .
H34B C34 H34C 109.5 .
C40 C35 C36 120.5(3) .
C40 C35 N29 118.4(3) .
C36 C35 N29 121.0(3) .
C37 C36 C35 119.7(3) .
C37 C36 H36 120.2 .
C35 C36 H36 120.2 .
C38 C37 C36 118.6(3) .
C38 C37 H37 120.7 .
C36 C37 H37 120.7 .
C37 C38 F41 118.8(3) .
C37 C38 C39 123.4(3) .
F41 C38 C39 117.8(3) .
C38 C39 C40 118.0(3) .
C38 C39 H39 121.0 .
C40 C39 H39 121.0 .
C39 C40 C35 119.9(3) .
C39 C40 H40 120.1 .
C35 C40 H40 120.1 .
C42 C42 S43 111.9(2) 2_666
C42 C42 H42A 109.2 2_666
S43 C42 H42A 109.2 .
C42 C42 H42B 109.2 2_666
S43 C42 H42B 109.2 .
H42A C42 H42B 107.9 .
O45 S43 O46 114.66(13) .
O45 S43 O44 111.92(12) .
O46 S43 O44 111.53(11) .
O45 S43 C42 106.09(12) .
O46 S43 C42 106.41(13) .
O44 S43 C42 105.48(12) .

loop_
_geom_bond_atom_site_label_1
_geom_bond_atom_site_label_2
_geom_bond_distance
_geom_bond_site_symmetry_2
C1 C2 1.381(4) .
C1 C6 1.387(4) .
C1 H1 0.9300 .
C2 C3 1.387(4) .
C2 H2 0.9300 .
C3 C4 1.372(4) .
C3 H3 0.9300 .
C4 C5 1.383(4) .
C4 H4 0.9300 .
C5 C6 1.398(4) .
C5 H5 0.9300 .
C6 C7 1.481(4) .
C7 C8 1.363(4) .
C7 C11 1.457(4) .
C8 N9 1.383(3) .
C8 H8 0.9300 .
N9 C10 1.334(4) .
N9 H9 0.8600 .
C10 N15 1.359(4) .
C10 C11 1.416(4) .
C11 C12 1.364(4) .
C12 O16 1.357(3) .
C12 C13 1.412(4) .
C13 C14 1.372(4) .
C13 H13 0.9300 .
C14 N15 1.325(4) .
C14 H14 0.9300 .
N15 H15 0.73(3) .
O16 C17 1.397(4) .
C17 C22 1.361(5) .
C17 C18 1.371(5) .
C19 C20 1.372(4) .
C19 C18 1.390(5) .
C19 H19 0.9300 .
C20 N24 1.387(4) .
C20 C21 1.416(4) .
C21 C22 1.381(4) .
C21 H21 0.9300 .
C18 F23 1.311(4) .
C22 H22 0.9300 .
N24 C25 1.364(4) .
N24 H24 0.8600 .
C25 O26 1.223(4) .
C25 C27 1.465(4) .
C27 C31 1.381(4) .
C27 C28 1.433(4) .
C28 O32 1.242(4) .
C28 N29 1.391(4) .
N29 N30 1.383(3) .
N29 C35 1.428(4) .
N30 C31 1.343(4) .
N30 C33 1.457(4) .
C31 C34 1.486(4) .
C33 H33A 0.9600 .
C33 H33B 0.9600 .
C33 H33C 0.9600 .
C34 H34A 0.9600 .
C34 H34B 0.9600 .
C34 H34C 0.9600 .
C35 C40 1.381(4) .
C35 C36 1.384(4) .
C36 C37 1.376(4) .
C36 H36 0.9300 .
C37 C38 1.356(4) .
C37 H37 0.9300 .
C38 F41 1.365(3) .
C38 C39 1.371(4) .
C39 C40 1.380(4) .
C39 H39 0.9300 .
C40 H40 0.9300 .
C42 C42 1.512(5) 2_666
C42 S43 1.780(3) .
C42 H42A 0.9700 .
C42 H42B 0.9700 .
S43 O45 1.443(2) .
S43 O46 1.444(2) .
S43 O44 1.4775(18) .

loop_
_geom_hbond_atom_site_label_D
_geom_hbond_atom_site_label_H
_geom_hbond_atom_site_label_A
_geom_hbond_distance_DH
_geom_hbond_distance_HA
_geom_hbond_distance_DA
_geom_hbond_angle_DHA
_geom_hbond_site_symmetry_A
N9 H9 O44 0.86 2.21 2.992(3) 152.0 .
N15 H15 O44 0.73(3) 2.08(4) 2.782(3) 162(4) 2_566
N24 H24 O32 0.86 1.98 2.733(3) 145.7 .

loop_
_platon_squeeze_void_nr
_platon_squeeze_void_average_x
_platon_squeeze_void_average_y
_platon_squeeze_void_average_z
_platon_squeeze_void_volume
_platon_squeeze_void_count_electrons
_platon_squeeze_void_content
1 -0.031 0.500 0.000 554 162 ' '
